data_7224382
loop_
_publ_author_name
'Mandal, Dipa'
'Chakraborty, Debashis'
'Ramkumar, Venkatachalam'
'Chand, Dillip Kumar'

_publ_section_title
;
 Group 4 alkoxide complexes containing [NNO]-type scaffold: synthesis,
 structural characterization and polymerization studies
;
_journal_issue 26
_journal_name_full 'RSC Adv.'
_journal_page_first 21706
_journal_paper_doi 10.1039/C5RA26721H
_journal_volume 6
_journal_year 2016
_chemical_formula_moiety 'C44 H60 Hf2 N8 O6, 2(C H Cl3)'
_chemical_formula_sum 'C46 H62 Cl6 Hf2 N8 O6'
_chemical_formula_weight 1392.7
_chemical_name_systematic
; 
 ? 
;
_space_group_crystal_system triclinic
_space_group_IT_number 1
_space_group_name_Hall 'P 1'
_space_group_name_H-M_alt 'P 1'
_symmetry_space_group_name_Hall 'P 1'
_symmetry_space_group_name_H-M 'P 1'
_atom_sites_solution_hydrogens mixed
_audit_creation_method SHELXL-2014
_audit_update_record
;
2015-11-20 deposited with the CCDC.
2016-02-15 downloaded from the CCDC.
;
_cell_angle_alpha 108.4480(10)
_cell_angle_beta 90.6828(11)
_cell_angle_gamma 101.2321(10)
_cell_formula_units_Z 1
_cell_length_a 9.6702(3)
_cell_length_b 10.9556(3)
_cell_length_c 14.5845(4)
_cell_measurement_reflns_used 9861
_cell_measurement_temperature 298(2)
_cell_measurement_theta_max 28.33
_cell_measurement_theta_min 2.51
_cell_volume 1433.15(7)
_computing_cell_refinement 'Bruker SAINT'
_computing_data_collection 'Bruker APEX2'
_computing_data_reduction 'Bruker SAINT'
_computing_molecular_graphics 'Bruker SHELXTL'
_computing_publication_material 'Bruker SHELXTL'
_computing_structure_refinement 'SHELXL-2014 (Sheldrick, 2014)'
_computing_structure_solution 'SHELXS-97 (Sheldrick 2008)'
_diffrn_ambient_temperature 298(2)
_diffrn_measured_fraction_theta_full 0.965
_diffrn_measured_fraction_theta_max 0.993
_diffrn_measurement_device_type 'Bruker APEX-II CCD'
_diffrn_measurement_method '\f and \w scans'
_diffrn_radiation_type MoK\a
_diffrn_radiation_wavelength 0.71073
_diffrn_reflns_av_R_equivalents 0.0173
_diffrn_reflns_av_unetI/netI 0.0220
_diffrn_reflns_laue_measured_fraction_full 0.965
_diffrn_reflns_laue_measured_fraction_max 0.993
_diffrn_reflns_limit_h_max 11
_diffrn_reflns_limit_h_min -11
_diffrn_reflns_limit_k_max 13
_diffrn_reflns_limit_k_min -9
_diffrn_reflns_limit_l_max 17
_diffrn_reflns_limit_l_min -17
_diffrn_reflns_number 21435
_diffrn_reflns_point_group_measured_fraction_full 0.793
_diffrn_reflns_point_group_measured_fraction_max 0.816
_diffrn_reflns_theta_full 25.242
_diffrn_reflns_theta_max 25.000
_diffrn_reflns_theta_min 2.004
_exptl_absorpt_coefficient_mu 3.948
_exptl_absorpt_correction_T_max 0.694
_exptl_absorpt_correction_T_min 0.477
_exptl_absorpt_correction_type multi-scan
_exptl_absorpt_process_details 'SADABS (Bruker,2012)'
_exptl_crystal_colour red
_exptl_crystal_density_diffrn 1.614
_exptl_crystal_description Block
_exptl_crystal_F_000 688
_exptl_crystal_size_max 0.220
_exptl_crystal_size_mid 0.180
_exptl_crystal_size_min 0.100
_refine_diff_density_max 0.696
_refine_diff_density_min -0.444
_refine_diff_density_rms 0.066
_refine_ls_abs_structure_details
; 
 Flack x determined using 2962 quotients [(I+)-(I-)]/[(I+)+(I-)] 
 (Parsons, Flack and Wagner, Acta Cryst. B69 (2013) 249-259). 
;
_refine_ls_abs_structure_Flack 0.497(10)
_refine_ls_extinction_method none
_refine_ls_goodness_of_fit_ref 1.054
_refine_ls_hydrogen_treatment mixed
_refine_ls_matrix_type full
_refine_ls_number_parameters 637
_refine_ls_number_reflns 8227
_refine_ls_number_restraints 5
_refine_ls_restrained_S_all 1.054
_refine_ls_R_factor_all 0.0228
_refine_ls_R_factor_gt 0.0201
_refine_ls_shift/su_max 0.021
_refine_ls_shift/su_mean 0.033
_refine_ls_structure_factor_coef Fsqd
_refine_ls_weighting_details 'w=1/[\s^2^(Fo^2^)+(0.0229P)^2^+1.5102P] where P=(Fo^2^+2Fc^2^)/3'
_refine_ls_weighting_scheme calc
_refine_ls_wR_factor_gt 0.0474
_refine_ls_wR_factor_ref 0.0490
_reflns_Friedel_coverage 0.644
_reflns_friedel_fraction_full 0.621
_reflns_friedel_fraction_max 0.639
_reflns_number_gt 7715
_reflns_number_total 8227
_reflns_threshold_expression 'I > 2\s(I)'
_cod_data_source_file c5ra26721h2.cif
_cod_data_source_block dmn
_cod_database_code 7224382
_shelx_space_group_comment
; 
The symmetry employed for this shelxl refinement is uniquely defined 
by the following loop, which should always be used as a source of 
symmetry information in preference to the above space-group names. 
They are only intended as comments. 
;
_shelx_estimated_absorpt_t_min 0.477
_shelx_estimated_absorpt_t_max 0.694
_shelxl_version_number 2014-3

loop_
_space_group_symop_operation_xyz
'x, y, z'

loop_
_atom_site_label
_atom_site_type_symbol
_atom_site_fract_x
_atom_site_fract_y
_atom_site_fract_z
_atom_site_U_iso_or_equiv
_atom_site_adp_type
_atom_site_occupancy
_atom_site_site_symmetry_order
_atom_site_calc_flag
_atom_site_refinement_flags_posn
_atom_site_refinement_flags_adp
C1 C -0.0550(17) 0.0886(18) -0.1747(12) 0.033(4) Uani 1 1 d . .
C2 C -0.1182(18) 0.1669(17) -0.2106(11) 0.033(4) Uani 1 1 d . .
C3 C -0.128(2) 0.141(2) -0.3113(15) 0.052(5) Uani 1 1 d . .
H3 H -0.1721 0.1933 -0.3356 0.062 Uiso 1 1 calc R U
C4 C -0.077(2) 0.046(2) -0.3747(13) 0.043(5) Uani 1 1 d . .
C5 C -0.0126(19) -0.0307(19) -0.3420(12) 0.043(5) Uani 1 1 d . .
H5 H 0.0238 -0.0967 -0.3856 0.051 Uiso 1 1 calc R U
C6 C 0.0019(19) -0.0121(19) -0.2372(12) 0.034(4) Uani 1 1 d . .
C7 C 0.0609(19) -0.0947(18) -0.2096(11) 0.035(4) Uani 1 1 d . .
H7 H 0.0986 -0.1538 -0.2584 0.042 Uiso 1 1 calc R U
C8 C 0.1370(19) -0.2028(16) -0.1005(12) 0.034(4) Uani 1 1 d . .
C9 C 0.198(2) -0.294(2) -0.1783(14) 0.044(5) Uani 1 1 d . .
C10 C 0.1420(18) -0.2058(18) -0.0076(12) 0.038(4) Uani 1 1 d . .
C11 C 0.1959(19) -0.306(2) 0.0129(14) 0.051(5) Uani 1 1 d . .
C12 C -0.185(2) 0.289(2) -0.1436(14) 0.050(5) Uani 1 1 d . .
C13 C -0.275(3) 0.239(3) -0.0739(19) 0.116(10) Uani 1 1 d . .
H13A H -0.3057 0.3105 -0.0276 0.174 Uiso 1 1 calc R U
H13B H -0.2209 0.1987 -0.0406 0.174 Uiso 1 1 calc R U
H13C H -0.3565 0.1744 -0.1092 0.174 Uiso 1 1 calc R U
C14 C -0.064(3) 0.393(2) -0.0911(19) 0.114(10) Uani 1 1 d . .
H14A H -0.0121 0.4284 -0.1361 0.171 Uiso 1 1 calc R U
H14B H -0.0025 0.3569 -0.0594 0.171 Uiso 1 1 calc R U
H14C H -0.0967 0.4621 -0.0435 0.171 Uiso 1 1 calc R U
C15 C -0.281(2) 0.330(2) -0.1967(15) 0.070(5) Uani 1 1 d . .
H15A H -0.3480 0.2548 -0.2369 0.105 Uiso 1 1 calc R U
H15B H -0.2294 0.3749 -0.2367 0.105 Uiso 1 1 calc R U
H15C H -0.3304 0.3889 -0.1523 0.105 Uiso 1 1 calc R U
C16 C -0.092(2) 0.029(2) -0.4816(12) 0.053(5) Uani 1 1 d . .
H16A H -0.0250 -0.0199 -0.5148 0.079 Uiso 1 1 calc R U
H16B H -0.0750 0.1139 -0.4901 0.079 Uiso 1 1 calc R U
H16C H -0.1862 -0.0178 -0.5078 0.079 Uiso 1 1 calc R U
C17 C 0.2411(18) 0.2200(17) 0.3934(11) 0.031(4) Uani 1 1 d . .
C18 C 0.3155(19) 0.1392(18) 0.4290(13) 0.039(4) Uani 1 1 d . .
C19 C 0.3205(19) 0.167(2) 0.5296(12) 0.038(4) Uani 1 1 d . .
H19 H 0.3641 0.1153 0.5555 0.046 Uiso 1 1 calc R U
C20 C 0.263(2) 0.270(2) 0.5966(14) 0.046(5) Uani 1 1 d . .
C21 C 0.201(2) 0.3479(18) 0.5555(13) 0.040(4) Uani 1 1 d . .
H21 H 0.1651 0.4168 0.5959 0.048 Uiso 1 1 calc R U
C22 C 0.1922(19) 0.3264(18) 0.4599(13) 0.034(4) Uani 1 1 d . .
C23 C 0.1234(18) 0.4208(18) 0.4251(13) 0.031(4) Uani 1 1 d . .
H23 H 0.0880 0.4836 0.4725 0.038 Uiso 1 1 calc R U
C24 C 0.0443(18) 0.5196(18) 0.3254(12) 0.034(4) Uani 1 1 d . .
C25 C -0.014(2) 0.603(2) 0.3964(15) 0.046(5) Uani 1 1 d . .
C26 C 0.0495(17) 0.5205(16) 0.2318(13) 0.037(4) Uani 1 1 d . .
C27 C -0.0123(19) 0.6204(15) 0.2045(12) 0.039(4) Uani 1 1 d . .
C28 C 0.371(2) 0.037(2) 0.3621(13) 0.049(5) Uani 1 1 d . .
C29 C 0.248(2) -0.0788(17) 0.3037(14) 0.072(6) Uani 1 1 d . .
H29A H 0.1930 -0.1132 0.3480 0.108 Uiso 1 1 calc R U
H29B H 0.2860 -0.1473 0.2598 0.108 Uiso 1 1 calc R U
H29C H 0.1879 -0.0467 0.2676 0.108 Uiso 1 1 calc R U
C30 C 0.471(2) 0.085(3) 0.2922(13) 0.073(7) Uani 1 1 d . .
H30A H 0.4162 0.0894 0.2388 0.109 Uiso 1 1 calc R U
H30B H 0.5322 0.0237 0.2683 0.109 Uiso 1 1 calc R U
H30C H 0.5278 0.1701 0.3264 0.109 Uiso 1 1 calc R U
C31 C 0.463(3) -0.027(3) 0.4221(19) 0.107(9) Uani 1 1 d . .
H31A H 0.5329 0.0409 0.4664 0.160 Uiso 1 1 calc R U
H31B H 0.5091 -0.0890 0.3775 0.160 Uiso 1 1 calc R U
H31C H 0.4010 -0.0722 0.4576 0.160 Uiso 1 1 calc R U
C32 C 0.272(2) 0.295(2) 0.7061(14) 0.072(7) Uani 1 1 d . .
H32A H 0.1883 0.2471 0.7231 0.108 Uiso 1 1 calc R U
H32B H 0.2815 0.3875 0.7398 0.108 Uiso 1 1 calc R U
H32C H 0.3533 0.2667 0.7240 0.108 Uiso 1 1 calc R U
C33 C 0.324(2) 0.166(2) 0.0056(14) 0.058(6) Uani 1 1 d . .
H33A H 0.4108 0.1928 0.0479 0.070 Uiso 1 1 calc R U
H33B H 0.3226 0.0779 -0.0386 0.070 Uiso 1 1 calc R U
C34 C 0.327(3) 0.256(3) -0.051(2) 0.105(10) Uani 1 1 d . .
H34A H 0.2352 0.2409 -0.0827 0.158 Uiso 1 1 calc R U
H34B H 0.3951 0.2398 -0.0983 0.158 Uiso 1 1 calc R U
H34C H 0.3529 0.3448 -0.0081 0.158 Uiso 1 1 calc R U
C35 C -0.1289(19) 0.1509(18) 0.2172(13) 0.042(5) Uani 1 1 d . .
H35A H -0.2170 0.1241 0.1767 0.051 Uiso 1 1 calc R U
H35B H -0.1244 0.2389 0.2618 0.051 Uiso 1 1 calc R U
C36 C -0.125(2) 0.059(3) 0.2725(15) 0.075(7) Uani 1 1 d . .
H36A H -0.1186 -0.0262 0.2286 0.112 Uiso 1 1 calc R U
H36B H -0.2090 0.0506 0.3061 0.112 Uiso 1 1 calc R U
H36C H -0.0434 0.0916 0.3187 0.112 Uiso 1 1 calc R U
C37 C -0.3300(19) -0.158(2) -0.0198(17) 0.079(7) Uani 1 1 d . .
C38 C -0.311(3) -0.279(2) -0.001(3) 0.22(2) Uani 1 1 d . .
H38A H -0.3848 -0.3517 -0.0371 0.329 Uiso 1 1 calc R U
H38B H -0.3148 -0.2671 0.0669 0.329 Uiso 1 1 calc R U
H38C H -0.2209 -0.2977 -0.0211 0.329 Uiso 1 1 calc R U
C39 C -0.4395(17) -0.097(2) 0.010(2) 0.186(15) Uani 1 1 d . .
H39A H -0.5226 -0.1611 0.0100 0.280 Uiso 1 1 calc R U
H39B H -0.4576 -0.0502 -0.0329 0.280 Uiso 1 1 calc R U
H39C H -0.4152 -0.0356 0.0747 0.280 Uiso 1 1 calc R U
C40 C -0.346(2) -0.205(3) -0.1297(10) 0.182(14) Uani 1 1 d . .
H40A H -0.2615 -0.2318 -0.1546 0.273 Uiso 1 1 calc R U
H40B H -0.3629 -0.1354 -0.1519 0.273 Uiso 1 1 calc R U
H40C H -0.4248 -0.2788 -0.1522 0.273 Uiso 1 1 calc R U
C41 C 0.507(2) 0.482(2) 0.2418(17) 0.072(7) Uani 1 1 d . .
C42 C 0.499(5) 0.604(4) 0.292(5) 0.48(5) Uani 1 1 d . .
H42A H 0.4135 0.6229 0.2700 0.723 Uiso 1 1 calc R U
H42B H 0.5790 0.6645 0.2814 0.723 Uiso 1 1 calc R U
H42C H 0.4981 0.6144 0.3594 0.723 Uiso 1 1 calc R U
C43 C 0.561(4) 0.504(5) 0.156(2) 0.28(3) Uani 1 1 d . .
H43A H 0.5007 0.4451 0.1008 0.424 Uiso 1 1 calc R U
H43B H 0.6548 0.4876 0.1508 0.424 Uiso 1 1 calc R U
H43C H 0.5623 0.5931 0.1604 0.424 Uiso 1 1 calc R U
C44 C 0.600(4) 0.443(5) 0.286(7) 0.53(6) Uani 1 1 d . .
H44A H 0.5522 0.3730 0.3081 0.801 Uiso 1 1 calc R U
H44B H 0.6477 0.5149 0.3401 0.801 Uiso 1 1 calc R U
H44C H 0.6674 0.4108 0.2414 0.801 Uiso 1 1 calc R U
C45 C 0.7437(19) 0.5069(16) 0.5732(12) 0.072(6) Uani 1 1 d . .
H45 H 0.7412 0.5641 0.5337 0.086 Uiso 1 1 calc R U
C46 C 0.448(2) 0.807(2) 0.6462(18) 0.105(9) Uani 1 1 d . .
H46 H 0.4434 0.7506 0.6869 0.126 Uiso 1 1 calc R U
Cl1 Cl 0.7564(10) 0.3543(8) 0.4986(7) 0.158(4) Uani 1 1 d . .
Cl2 Cl 0.8656(10) 0.5871(9) 0.6690(7) 0.160(4) Uani 1 1 d . .
Cl3 Cl 0.5784(8) 0.4800(10) 0.6202(7) 0.121(3) Uani 1 1 d . .
Cl4 Cl 0.6074(10) 0.8175(12) 0.5985(9) 0.164(4) Uani 1 1 d . .
Cl5 Cl 0.4085(8) 0.9574(7) 0.7139(6) 0.129(3) Uani 1 1 d . .
Cl6 Cl 0.2985(7) 0.7498(9) 0.5622(5) 0.0994(17) Uani 1 1 d . .
Hf1 Hf -0.00737(2) 0.02499(2) 0.01763(2) 0.0308(2) Uani 1 1 d . .
Hf2 Hf 0.19388(2) 0.28894(2) 0.20250(2) 0.02969(19) Uani 1 1 d . .
N1 N 0.0749(15) -0.1062(15) -0.1190(10) 0.035(4) Uani 1 1 d . .
N2 N 0.253(2) -0.3570(19) -0.2346(15) 0.070(5) Uani 1 1 d . .
N3 N 0.248(2) -0.382(2) 0.0359(15) 0.070(6) Uani 1 1 d . .
N4 N 0.0870(18) -0.1193(15) 0.0595(11) 0.039(4) Uani 1 1 d D .
N5 N 0.1098(13) 0.4224(14) 0.3410(10) 0.029(3) Uani 1 1 d . .
N6 N -0.057(2) 0.677(2) 0.4610(13) 0.069(5) Uani 1 1 d . .
N7 N -0.051(2) 0.6982(19) 0.1871(14) 0.062(5) Uani 1 1 d . .
N8 N 0.1004(18) 0.4294(17) 0.1630(11) 0.046(4) Uani 1 1 d D .
O1 O -0.0337(14) 0.1126(13) -0.0798(8) 0.038(3) Uani 1 1 d . .
O2 O 0.2228(13) 0.1986(13) 0.2983(8) 0.036(3) Uani 1 1 d . .
O3 O 0.2017(11) 0.1607(10) 0.0653(7) 0.032(3) Uani 1 1 d . .
O4 O -0.0122(10) 0.1511(11) 0.1579(7) 0.035(3) Uani 1 1 d . .
O5 O -0.1962(12) -0.0768(13) 0.0051(9) 0.043(3) Uani 1 1 d . .
O6 O 0.3788(14) 0.3827(14) 0.2156(10) 0.050(3) Uani 1 1 d . .
H1N H 0.113(6) 0.458(6) 0.113(3) 0.007(14) Uiso 1 1 d D .
H2N H 0.137(9) -0.098(10) 0.114(4) 0.08(4) Uiso 1 1 d D .

loop_
_atom_site_aniso_label
_atom_site_aniso_U_11
_atom_site_aniso_U_22
_atom_site_aniso_U_33
_atom_site_aniso_U_23
_atom_site_aniso_U_13
_atom_site_aniso_U_12
C1 0.029(8) 0.044(9) 0.031(9) 0.019(7) -0.002(7) 0.010(7)
C2 0.039(7) 0.030(7) 0.025(7) -0.001(6) 0.001(5) 0.010(6)
C3 0.052(10) 0.049(10) 0.056(12) 0.023(9) -0.019(8) 0.009(9)
C4 0.044(10) 0.056(13) 0.025(9) 0.010(8) -0.005(8) 0.008(9)
C5 0.046(10) 0.054(11) 0.016(7) 0.000(7) -0.002(6) 0.004(8)
C6 0.039(9) 0.042(10) 0.020(8) 0.011(7) 0.002(7) 0.006(8)
C7 0.047(9) 0.039(9) 0.013(7) 0.004(6) -0.003(6) 0.006(7)
C8 0.043(9) 0.020(8) 0.035(9) 0.000(6) 0.006(7) 0.010(6)
C9 0.063(11) 0.040(10) 0.039(10) 0.016(8) 0.011(9) 0.029(9)
C10 0.048(10) 0.042(10) 0.025(8) 0.019(7) 0.001(7) 0.002(8)
C11 0.037(9) 0.072(13) 0.041(10) 0.018(9) 0.002(8) 0.005(9)
C12 0.054(10) 0.051(12) 0.051(11) 0.015(9) 0.008(8) 0.025(9)
C13 0.16(2) 0.10(2) 0.13(2) 0.055(16) 0.084(17) 0.083(17)
C14 0.089(16) 0.071(15) 0.140(19) -0.035(13) -0.016(13) 0.039(13)
C15 0.087(11) 0.073(11) 0.067(11) 0.023(9) 0.007(9) 0.054(9)
C16 0.075(12) 0.056(10) 0.025(8) 0.011(7) 0.007(7) 0.015(9)
C17 0.040(9) 0.025(7) 0.022(8) 0.004(6) -0.002(7) 0.001(6)
C18 0.037(7) 0.041(9) 0.051(9) 0.031(7) -0.006(6) 0.009(6)
C19 0.048(9) 0.048(9) 0.030(8) 0.024(7) 0.000(7) 0.016(7)
C20 0.060(12) 0.047(11) 0.036(10) 0.027(9) -0.007(9) 0.003(9)
C21 0.054(11) 0.037(9) 0.038(9) 0.017(7) 0.005(7) 0.019(8)
C22 0.040(9) 0.031(9) 0.036(10) 0.014(7) -0.006(7) 0.010(7)
C23 0.036(8) 0.025(7) 0.035(9) 0.009(6) 0.002(6) 0.011(6)
C24 0.039(8) 0.041(10) 0.032(8) 0.025(7) -0.002(6) 0.009(7)
C25 0.061(11) 0.034(9) 0.041(11) 0.011(8) -0.006(9) 0.008(8)
C26 0.036(8) 0.021(8) 0.057(11) 0.013(7) -0.007(7) 0.012(7)
C27 0.063(11) 0.023(8) 0.043(10) 0.022(7) 0.004(8) 0.017(7)
C28 0.075(12) 0.044(10) 0.036(9) 0.012(8) -0.012(8) 0.031(9)
C29 0.106(15) 0.037(10) 0.058(9) 0.001(8) -0.024(9) 0.009(9)
C30 0.072(10) 0.115(19) 0.063(11) 0.045(11) 0.032(9) 0.063(12)
C31 0.17(2) 0.095(15) 0.082(14) 0.035(12) -0.019(13) 0.086(16)
C32 0.085(14) 0.104(17) 0.041(10) 0.039(10) -0.010(9) 0.025(12)
C33 0.043(10) 0.086(15) 0.033(10) 0.001(9) 0.023(8) 0.014(9)
C34 0.058(12) 0.18(3) 0.089(17) 0.065(18) 0.001(10) 0.008(13)
C35 0.035(8) 0.041(9) 0.043(10) 0.005(7) 0.002(7) 0.003(7)
C36 0.047(9) 0.140(19) 0.062(12) 0.077(13) 0.023(8) 0.005(9)
C37 0.032(8) 0.103(17) 0.090(15) 0.041(12) -0.021(8) -0.025(9)
C38 0.15(2) 0.122(18) 0.40(5) 0.19(3) -0.15(3) -0.090(16)
C39 0.041(8) 0.156(19) 0.28(3) -0.039(19) 0.059(13) -0.002(9)
C40 0.101(13) 0.29(3) 0.059(8) -0.009(12) -0.036(8) -0.076(16)
C41 0.083(14) 0.046(10) 0.081(14) 0.013(9) 0.012(10) 0.013(9)
C42 0.32(5) 0.17(3) 0.64(10) -0.26(5) -0.07(6) 0.00(3)
C43 0.16(3) 0.42(7) 0.24(4) 0.18(4) 0.00(2) -0.13(3)
C44 0.19(4) 0.37(6) 1.18(15) 0.58(8) -0.34(6) -0.16(3)
C45 0.086(12) 0.052(9) 0.068(10) 0.034(8) -0.016(9) -0.029(8)
C46 0.068(12) 0.135(19) 0.14(2) 0.066(16) 0.026(12) 0.049(12)
Cl1 0.174(6) 0.090(5) 0.150(6) -0.021(4) -0.047(5) -0.006(4)
Cl2 0.176(7) 0.130(5) 0.132(6) 0.052(4) -0.049(5) -0.077(5)
Cl3 0.076(4) 0.144(6) 0.166(6) 0.094(5) 0.013(4) 0.005(3)
Cl4 0.105(5) 0.148(6) 0.302(11) 0.149(7) 0.085(6) 0.042(4)
Cl5 0.114(4) 0.093(4) 0.193(7) 0.056(4) 0.043(4) 0.032(3)
Cl6 0.078(2) 0.132(4) 0.077(3) 0.036(3) -0.009(2) -0.007(3)
Hf1 0.0366(5) 0.0325(4) 0.0235(5) 0.0085(4) 0.0011(4) 0.0090(4)
Hf2 0.0358(5) 0.0310(4) 0.0227(4) 0.0090(3) 0.0006(4) 0.0074(4)
N1 0.049(8) 0.030(8) 0.025(7) 0.008(6) 0.010(6) 0.007(7)
N2 0.103(13) 0.054(11) 0.065(11) 0.021(9) 0.010(9) 0.040(10)
N3 0.076(12) 0.081(14) 0.077(13) 0.048(11) 0.012(9) 0.034(10)
N4 0.064(10) 0.034(7) 0.028(8) 0.018(6) 0.003(7) 0.019(7)
N5 0.025(6) 0.028(8) 0.035(8) 0.011(6) -0.009(5) 0.009(6)
N6 0.099(13) 0.063(12) 0.047(9) 0.007(8) 0.020(8) 0.040(10)
N7 0.073(11) 0.053(11) 0.076(12) 0.036(9) 0.003(9) 0.028(9)
N8 0.064(10) 0.056(9) 0.029(8) 0.020(7) 0.004(7) 0.024(8)
O1 0.054(8) 0.037(7) 0.023(6) 0.007(5) 0.001(5) 0.019(6)
O2 0.051(7) 0.038(7) 0.026(6) 0.014(5) 0.001(5) 0.019(6)
O3 0.045(6) 0.027(5) 0.016(5) -0.007(4) 0.003(4) 0.014(4)
O4 0.019(5) 0.059(7) 0.035(6) 0.032(5) 0.007(4) -0.002(4)
O5 0.026(5) 0.041(6) 0.049(7) 0.012(5) -0.002(5) -0.015(4)
O6 0.057(8) 0.047(6) 0.047(7) 0.014(5) 0.000(6) 0.014(6)

loop_
_atom_type_symbol
_atom_type_description
_atom_type_scat_dispersion_real
_atom_type_scat_dispersion_imag
_atom_type_scat_source
C C 0.0033 0.0016 'International Tables Vol C Tables 4.2.6.8 and 6.1.1.4'
H H 0.0000 0.0000 'International Tables Vol C Tables 4.2.6.8 and 6.1.1.4'
N N 0.0061 0.0033 'International Tables Vol C Tables 4.2.6.8 and 6.1.1.4'
O O 0.0106 0.0060 'International Tables Vol C Tables 4.2.6.8 and 6.1.1.4'
Hf Hf -0.5830 6.1852 'International Tables Vol C Tables 4.2.6.8 and 6.1.1.4'
Cl Cl 0.1484 0.1585 'International Tables Vol C Tables 4.2.6.8 and 6.1.1.4'

loop_
_geom_angle_atom_site_label_1
_geom_angle_atom_site_label_2
_geom_angle_atom_site_label_3
_geom_angle
O1 C1 C2 121.5(16)
O1 C1 C6 117.8(15)
C2 C1 C6 120.3(16)
C1 C2 C3 118.0(16)
C1 C2 C12 124.1(15)
C3 C2 C12 117.8(17)
C4 C3 C2 124.6(19)
C4 C3 H3 117.7
C2 C3 H3 117.7
C5 C4 C3 118.9(17)
C5 C4 C16 121.7(18)
C3 C4 C16 119.4(19)
C4 C5 C6 120.8(17)
C4 C5 H5 119.6
C6 C5 H5 119.6
C7 C6 C1 124.6(16)
C7 C6 C5 118.0(16)
C1 C6 C5 117.3(17)
C6 C7 N1 129.3(17)
C6 C7 H7 115.4
N1 C7 H7 115.4
C10 C8 N1 117.6(15)
C10 C8 C9 121.6(16)
N1 C8 C9 120.8(16)
N2 C9 C8 175(2)
N4 C10 C8 118.7(16)
N4 C10 C11 121.8(15)
C8 C10 C11 119.4(17)
N3 C11 C10 175(2)
C15 C12 C14 115(2)
C15 C12 C13 104.3(18)
C14 C12 C13 111(2)
C15 C12 C2 113.7(16)
C14 C12 C2 105.9(16)
C13 C12 C2 107.3(18)
C12 C13 H13A 109.5
C12 C13 H13B 109.5
H13A C13 H13B 109.5
C12 C13 H13C 109.3
H13A C13 H13C 109.5
H13B C13 H13C 109.5
C12 C14 H14A 109.5
C12 C14 H14B 109.5
H14A C14 H14B 109.5
C12 C14 H14C 109.4
H14A C14 H14C 109.5
H14B C14 H14C 109.5
C12 C15 H15A 109.6
C12 C15 H15B 109.4
H15A C15 H15B 109.5
C12 C15 H15C 109.4
H15A C15 H15C 109.5
H15B C15 H15C 109.5
C4 C16 H16A 109.5
C4 C16 H16B 109.5
H16A C16 H16B 109.5
C4 C16 H16C 109.4
H16A C16 H16C 109.5
H16B C16 H16C 109.5
O2 C17 C22 119.5(16)
O2 C17 C18 120.2(15)
C22 C17 C18 120.2(15)
C19 C18 C28 125.4(17)
C19 C18 C17 114.5(16)
C28 C18 C17 120.1(16)
C18 C19 C20 124.9(17)
C18 C19 H19 117.5
C20 C19 H19 117.6
C21 C20 C19 115.9(16)
C21 C20 C32 122.0(19)
C19 C20 C32 122.0(17)
C22 C21 C20 122.3(17)
C22 C21 H21 118.8
C20 C21 H21 118.9
C21 C22 C17 121.9(16)
C21 C22 C23 116.5(16)
C17 C22 C23 121.6(16)
N5 C23 C22 127.2(16)
N5 C23 H23 116.4
C22 C23 H23 116.4
C25 C24 C26 124.7(16)
C25 C24 N5 123.2(15)
C26 C24 N5 112.1(15)
N6 C25 C24 176(2)
N8 C26 C24 121.9(16)
N8 C26 C27 119.4(16)
C24 C26 C27 118.5(15)
N7 C27 C26 176(2)
C18 C28 C30 114.0(19)
C18 C28 C29 110.1(18)
C30 C28 C29 110.8(17)
C18 C28 C31 109.5(16)
C30 C28 C31 106.8(18)
C29 C28 C31 105.2(19)
C28 C29 H29A 109.4
C28 C29 H29B 109.6
H29A C29 H29B 109.5
C28 C29 H29C 109.5
H29A C29 H29C 109.5
H29B C29 H29C 109.5
C28 C30 H30A 109.5
C28 C30 H30B 109.4
H30A C30 H30B 109.5
C28 C30 H30C 109.5
H30A C30 H30C 109.5
H30B C30 H30C 109.5
C28 C31 H31A 109.4
C28 C31 H31B 109.5
H31A C31 H31B 109.5
C28 C31 H31C 109.5
H31A C31 H31C 109.5
H31B C31 H31C 109.5
C20 C32 H32A 109.4
C20 C32 H32B 109.5
H32A C32 H32B 109.5
C20 C32 H32C 109.5
H32A C32 H32C 109.5
H32B C32 H32C 109.5
C34 C33 O3 113.6(19)
C34 C33 H33A 108.9
O3 C33 H33A 108.9
C34 C33 H33B 108.9
O3 C33 H33B 108.8
H33A C33 H33B 107.7
C33 C34 H34A 109.5
C33 C34 H34B 109.5
H34A C34 H34B 109.5
C33 C34 H34C 109.5
H34A C34 H34C 109.5
H34B C34 H34C 109.5
O4 C35 C36 109.7(15)
O4 C35 H35A 109.7
C36 C35 H35A 109.7
O4 C35 H35B 109.7
C36 C35 H35B 109.7
H35A C35 H35B 108.2
C35 C36 H36A 109.5
C35 C36 H36B 109.5
H36A C36 H36B 109.5
C35 C36 H36C 109.5
H36A C36 H36C 109.5
H36B C36 H36C 109.5
C39 C37 O5 115.0(19)
C39 C37 C38 124(2)
O5 C37 C38 103.2(16)
C39 C37 C40 106(2)
O5 C37 C40 105.2(17)
C38 C37 C40 101(2)
C37 C38 H38A 109.5
C37 C38 H38B 109.3
H38A C38 H38B 109.5
C37 C38 H38C 109.6
H38A C38 H38C 109.5
H38B C38 H38C 109.5
C37 C39 H39A 109.3
C37 C39 H39B 109.8
H39A C39 H39B 109.5
C37 C39 H39C 109.3
H39A C39 H39C 109.5
H39B C39 H39C 109.4
C37 C40 H40A 109.6
C37 C40 H40B 109.4
H40A C40 H40B 109.5
C37 C40 H40C 109.4
H40A C40 H40C 109.5
H40B C40 H40C 109.5
C44 C41 C42 110(4)
C44 C41 C43 110(4)
C42 C41 C43 99(3)
C44 C41 O6 109(2)
C42 C41 O6 118(3)
C43 C41 O6 109(2)
C41 C42 H42A 110.1
C41 C42 H42B 109.5
H42A C42 H42B 109.1
C41 C42 H42C 110.0
H42A C42 H42C 109.0
H42B C42 H42C 109.0
C41 C43 H43A 109.5
C41 C43 H43B 109.4
H43A C43 H43B 109.5
C41 C43 H43C 109.6
H43A C43 H43C 109.5
H43B C43 H43C 109.5
C41 C44 H44A 119.1
C41 C44 H44B 120.0
H44A C44 H44B 98.0
C41 C44 H44C 120.2
H44A C44 H44C 97.2
H44B C44 H44C 97.3
Cl2 C45 Cl1 119.3(12)
Cl2 C45 Cl3 107.3(11)
Cl1 C45 Cl3 103.9(9)
Cl2 C45 H45 108.6
Cl1 C45 H45 108.6
Cl3 C45 H45 108.6
Cl4 C46 Cl5 115.4(15)
Cl4 C46 Cl6 116.1(15)
Cl5 C46 Cl6 97.8(10)
Cl4 C46 H46 109.0
Cl5 C46 H46 109.0
Cl6 C46 H46 109.0
O5 Hf1 O1 98.1(6)
O5 Hf1 O4 97.2(5)
O1 Hf1 O4 111.1(5)
O5 Hf1 N4 93.2(6)
O1 Hf1 N4 148.6(5)
O4 Hf1 N4 96.3(5)
O5 Hf1 O3 167.6(5)
O1 Hf1 O3 88.5(5)
O4 Hf1 O3 70.6(3)
N4 Hf1 O3 86.3(5)
O5 Hf1 N1 98.4(5)
O1 Hf1 N1 77.5(5)
O4 Hf1 N1 160.9(4)
N4 Hf1 N1 72.0(5)
O3 Hf1 N1 93.2(4)
O5 Hf1 Hf2 133.9(4)
O1 Hf1 Hf2 100.4(4)
O4 Hf1 Hf2 36.7(3)
N4 Hf1 Hf2 92.4(4)
O3 Hf1 Hf2 33.9(2)
N1 Hf1 Hf2 126.7(4)
O6 Hf2 O2 95.9(6)
O6 Hf2 O3 96.6(5)
O2 Hf2 O3 108.3(5)
O6 Hf2 N8 95.7(6)
O2 Hf2 N8 149.3(5)
O3 Hf2 N8 98.5(5)
O6 Hf2 O4 167.8(5)
O2 Hf2 O4 87.1(5)
O3 Hf2 O4 71.3(3)
N8 Hf2 O4 87.5(6)
O6 Hf2 N5 99.2(5)
O2 Hf2 N5 78.9(5)
O3 Hf2 N5 161.8(4)
N8 Hf2 N5 71.2(5)
O4 Hf2 N5 92.9(4)
O6 Hf2 Hf1 133.5(4)
O2 Hf2 Hf1 99.9(4)
O3 Hf2 Hf1 36.9(3)
N8 Hf2 Hf1 92.4(5)
O4 Hf2 Hf1 34.4(3)
N5 Hf2 Hf1 126.6(3)
C7 N1 C8 123.1(15)
C7 N1 Hf1 124.0(12)
C8 N1 Hf1 112.8(11)
C10 N4 Hf1 118.9(11)
C10 N4 H2N 109(7)
Hf1 N4 H2N 122(7)
C23 N5 C24 117.8(15)
C23 N5 Hf2 127.2(12)
C24 N5 Hf2 114.9(10)
C26 N8 Hf2 119.5(12)
C26 N8 H1N 107(4)
Hf2 N8 H1N 130(4)
C1 O1 Hf1 142.1(12)
C17 O2 Hf2 142.0(11)
C33 O3 Hf2 125.0(10)
C33 O3 Hf1 125.7(9)
Hf2 O3 Hf1 109.1(4)
C35 O4 Hf1 126.6(9)
C35 O4 Hf2 124.5(10)
Hf1 O4 Hf2 109.0(4)
C37 O5 Hf1 170.8(14)
C41 O6 Hf2 165.5(12)

loop_
_geom_bond_atom_site_label_1
_geom_bond_atom_site_label_2
_geom_bond_distance
C1 O1 1.330(19)
C1 C2 1.37(2)
C1 C6 1.40(3)
C2 C3 1.40(3)
C2 C12 1.64(3)
C3 C4 1.33(3)
C3 H3 0.9300
C4 C5 1.33(3)
C4 C16 1.51(2)
C5 C6 1.48(2)
C5 H5 0.9300
C6 C7 1.32(3)
C7 N1 1.37(2)
C7 H7 0.9300
C8 C10 1.37(3)
C8 N1 1.41(2)
C8 C9 1.47(2)
C9 N2 1.11(2)
C10 N4 1.33(2)
C10 C11 1.41(3)
C11 N3 1.18(3)
C12 C15 1.42(3)
C12 C14 1.48(3)
C12 C13 1.51(3)
C13 H13A 0.9600
C13 H13B 0.9600
C13 H13C 0.9600
C14 H14A 0.9600
C14 H14B 0.9600
C14 H14C 0.9600
C15 H15A 0.9600
C15 H15B 0.9600
C15 H15C 0.9600
C16 H16A 0.9600
C16 H16B 0.9600
C16 H16C 0.9600
C17 O2 1.336(19)
C17 C22 1.43(2)
C17 C18 1.45(2)
C18 C19 1.40(2)
C18 C28 1.43(3)
C19 C20 1.45(3)
C19 H19 0.9300
C20 C21 1.40(3)
C20 C32 1.53(3)
C21 C22 1.34(2)
C21 H21 0.9300
C22 C23 1.54(2)
C23 N5 1.24(2)
C23 H23 0.9300
C24 C25 1.36(3)
C24 C26 1.37(3)
C24 N5 1.41(2)
C25 N6 1.17(3)
C26 N8 1.35(2)
C26 C27 1.50(2)
C27 N7 1.09(2)
C28 C30 1.55(3)
C28 C29 1.57(3)
C28 C31 1.63(3)
C29 H29A 0.9600
C29 H29B 0.9600
C29 H29C 0.9600
C30 H30A 0.9600
C30 H30B 0.9600
C30 H30C 0.9600
C31 H31A 0.9600
C31 H31B 0.9600
C31 H31C 0.9600
C32 H32A 0.9600
C32 H32B 0.9600
C32 H32C 0.9600
C33 C34 1.47(3)
C33 O3 1.48(2)
C33 H33A 0.9700
C33 H33B 0.9700
C34 H34A 0.9600
C34 H34B 0.9600
C34 H34C 0.9600
C35 O4 1.43(2)
C35 C36 1.49(3)
C35 H35A 0.9700
C35 H35B 0.9700
C36 H36A 0.9600
C36 H36B 0.9600
C36 H36C 0.9600
C37 C39 1.37(3)
C37 O5 1.39(2)
C37 C38 1.48(3)
C37 C40 1.52(3)
C38 H38A 0.9600
C38 H38B 0.9600
C38 H38C 0.9600
C39 H39A 0.9601
C39 H39B 0.9601
C39 H39C 0.9601
C40 H40A 0.9600
C40 H40B 0.9600
C40 H40C 0.9600
C41 C44 1.30(3)
C41 C42 1.33(4)
C41 C43 1.42(3)
C41 O6 1.44(2)
C42 H42A 0.9636
C42 H42B 0.9633
C42 H42C 0.9635
C43 H43A 0.9602
C43 H43B 0.9602
C43 H43C 0.9602
C44 H44A 1.0423
C44 H44B 1.0479
C44 H44C 1.0494
C45 Cl2 1.701(17)
C45 Cl1 1.71(2)
C45 Cl3 1.76(2)
C45 H45 0.9800
C46 Cl4 1.69(2)
C46 Cl5 1.75(2)
C46 Cl6 1.76(2)
C46 H46 0.9800
Hf1 O5 1.919(11)
Hf1 O1 1.989(12)
Hf1 O4 2.082(11)
Hf1 N4 2.206(14)
Hf1 O3 2.218(10)
Hf1 N1 2.310(14)
Hf1 Hf2 3.4882(3)
Hf2 O6 1.855(14)
Hf2 O2 1.995(11)
Hf2 O3 2.061(8)
Hf2 N8 2.147(16)
Hf2 O4 2.202(10)
Hf2 N5 2.348(14)
N4 H2N 0.87(3)
N8 H1N 0.87(3)

loop_
_geom_torsion_atom_site_label_1
_geom_torsion_atom_site_label_2
_geom_torsion_atom_site_label_3
_geom_torsion_atom_site_label_4
_geom_torsion
O1 C1 C2 C3 175.4(17)
C6 C1 C2 C3 2(3)
O1 C1 C2 C12 -5(3)
C6 C1 C2 C12 -178.9(17)
C1 C2 C3 C4 -1(3)
C12 C2 C3 C4 179(2)
C2 C3 C4 C5 0(3)
C2 C3 C4 C16 -179.1(18)
C3 C4 C5 C6 1(3)
C16 C4 C5 C6 179.6(18)
O1 C1 C6 C7 8(3)
C2 C1 C6 C7 -177.9(19)
O1 C1 C6 C5 -175.2(16)
C2 C1 C6 C5 -1(3)
C4 C5 C6 C7 177(2)
C4 C5 C6 C1 0(3)
C1 C6 C7 N1 3(3)
C5 C6 C7 N1 -173.4(18)
N1 C8 C10 N4 1(3)
C9 C8 C10 N4 179.0(17)
N1 C8 C10 C11 176.4(16)
C9 C8 C10 C11 -5(3)
C1 C2 C12 C15 -162(2)
C3 C2 C12 C15 17(3)
C1 C2 C12 C14 71(3)
C3 C2 C12 C14 -109(2)
C1 C2 C12 C13 -47(3)
C3 C2 C12 C13 132(2)
O2 C17 C18 C19 -176.6(16)
C22 C17 C18 C19 6(3)
O2 C17 C18 C28 1(3)
C22 C17 C18 C28 -176.5(19)
C28 C18 C19 C20 -180(2)
C17 C18 C19 C20 -2(3)
C18 C19 C20 C21 -1(3)
C18 C19 C20 C32 -179.9(19)
C19 C20 C21 C22 2(3)
C32 C20 C21 C22 -180(2)
C20 C21 C22 C17 2(3)
C20 C21 C22 C23 -179.2(18)
O2 C17 C22 C21 176.4(17)
C18 C17 C22 C21 -6(3)
O2 C17 C22 C23 -2(3)
C18 C17 C22 C23 175.1(17)
C21 C22 C23 N5 176.7(19)
C17 C22 C23 N5 -5(3)
C25 C24 C26 N8 -175.4(18)
N5 C24 C26 N8 6(3)
C25 C24 C26 C27 0(3)
N5 C24 C26 C27 -178.5(14)
C19 C18 C28 C30 -128(2)
C17 C18 C28 C30 55(2)
C19 C18 C28 C29 107(2)
C17 C18 C28 C29 -71(2)
C19 C18 C28 C31 -9(3)
C17 C18 C28 C31 174(2)
C6 C7 N1 C8 177.9(19)
C6 C7 N1 Hf1 0(3)
C10 C8 N1 C7 -178.6(17)
C9 C8 N1 C7 3(3)
C10 C8 N1 Hf1 -1(2)
C9 C8 N1 Hf1 -178.9(13)
C8 C10 N4 Hf1 0(2)
C11 C10 N4 Hf1 -176.0(14)
C22 C23 N5 C24 -179.2(17)
C22 C23 N5 Hf2 -3(3)
C25 C24 N5 C23 -6(3)
C26 C24 N5 C23 173.3(17)
C25 C24 N5 Hf2 178.0(15)
C26 C24 N5 Hf2 -3.1(19)
C24 C26 N8 Hf2 -6(2)
C27 C26 N8 Hf2 178.5(13)
C2 C1 O1 Hf1 155.4(16)
C6 C1 O1 Hf1 -31(3)
C22 C17 O2 Hf2 23(3)
C18 C17 O2 Hf2 -153.9(15)
C34 C33 O3 Hf2 -85(2)
C34 C33 O3 Hf1 90(2)
C36 C35 O4 Hf1 87.8(17)
C36 C35 O4 Hf2 -92.5(17)
C44 C41 O6 Hf2 119(7)
C42 C41 O6 Hf2 -9(8)
C43 C41 O6 Hf2 -120(6)
O2 Hf2 O6 C41 -98(6)
O3 Hf2 O6 C41 152(6)
N8 Hf2 O6 C41 53(6)
O4 Hf2 O6 C41 158(5)
N5 Hf2 O6 C41 -19(6)
Hf1 Hf2 O6 C41 152(5)
